data_4328502
loop_
_publ_author_name
'Caleb D. Martin'
'Paul J. Ragogna'

_publ_contact_author_address
;Department of Chemistry
The University of Western Ontario
Chemistry Building 1151 Richmond Street
London, Ontario, Canada N6A 5B7
;
_publ_contact_author_email pragogna@uwo.ca
_publ_contact_author_fax 519-661-3022
_publ_contact_author_name ' Paul J. Ragogna'
_publ_contact_author_phone '519-661-2111 x87048'
_publ_section_title
;
 Reactions of Diiminopyridine Ligands with Chalcogen Halides
;
_journal_name_full 'Inorganic Chemistry'
_journal_page_first 2947
_journal_page_last 2953
_journal_paper_doi 10.1021/ic202213x
_journal_volume 51
_journal_year 2012
_chemical_formula_moiety 'C31 H39 N3 Se, 2(C2 H3 N), C2 N, Cl2 Se, 2(Cl)'
_chemical_formula_sum 'C37 H45 Cl4 N6 Se2'
_chemical_formula_weight 873.51
_chemical_name_systematic
; 
 ? 
;
_space_group_IT_number 14
_symmetry_cell_setting monoclinic
_symmetry_space_group_name_Hall '-P 2ybc'
_symmetry_space_group_name_H-M 'P 1 21/c 1'
_atom_sites_solution_hydrogens geom
_atom_sites_solution_primary direct
_atom_sites_solution_secondary difmap
_audit_creation_method SHELXL-97
_cell_angle_alpha 90.00
_cell_angle_beta 103.00(3)
_cell_angle_gamma 90.00
_cell_formula_units_Z 4
_cell_length_a 11.413(2)
_cell_length_b 14.310(3)
_cell_length_c 26.554(7)
_cell_measurement_reflns_used 15768
_cell_measurement_temperature 150(2)
_cell_measurement_theta_max 27.48
_cell_measurement_theta_min 1.00
_cell_volume 4225.6(17)
_computing_cell_refinement 'Bruker XSCANS'
_computing_data_collection 'Bruker XSCANS'
_computing_data_reduction 'Bruker SHELXTL'
_computing_molecular_graphics 'Bruker SHELXTL'
_computing_publication_material 'Bruker SHELXTL'
_computing_structure_refinement 'SHELXL-97 (Sheldrick, 1997)'
_computing_structure_solution 'SHELXS-97 (Sheldrick, 1990)'
_diffrn_ambient_temperature 150(2)
_diffrn_measured_fraction_theta_full 0.996
_diffrn_measured_fraction_theta_max 0.996
_diffrn_measurement_device_type 'Nonius Kappa-CCD'
_diffrn_measurement_method '\f scans, and \w scans'
_diffrn_radiation_monochromator graphite
_diffrn_radiation_source 'fine-focus sealed tube'
_diffrn_radiation_type MoK\a
_diffrn_radiation_wavelength 0.71073
_diffrn_reflns_av_R_equivalents 0.0698
_diffrn_reflns_av_sigmaI/netI 0.1196
_diffrn_reflns_limit_h_max 14
_diffrn_reflns_limit_h_min -14
_diffrn_reflns_limit_k_max 15
_diffrn_reflns_limit_k_min -18
_diffrn_reflns_limit_l_max 34
_diffrn_reflns_limit_l_min -34
_diffrn_reflns_number 16211
_diffrn_reflns_theta_full 27.46
_diffrn_reflns_theta_max 27.46
_diffrn_reflns_theta_min 1.57
_exptl_absorpt_coefficient_mu 2.035
_exptl_absorpt_correction_T_max 0.6408
_exptl_absorpt_correction_T_min 0.5803
_exptl_absorpt_correction_type multi-scan
_exptl_absorpt_process_details 'DENZO-SMN (Otwinowski & Minor, 1997)'
_exptl_crystal_colour orange
_exptl_crystal_density_diffrn 1.373
_exptl_crystal_description prism
_exptl_crystal_F_000 1780
_exptl_crystal_size_max 0.30
_exptl_crystal_size_mid 0.25
_exptl_crystal_size_min 0.24
_refine_diff_density_max 0.881
_refine_diff_density_min -0.882
_refine_diff_density_rms 0.134
_refine_ls_extinction_method none
_refine_ls_goodness_of_fit_ref 0.965
_refine_ls_hydrogen_treatment constr
_refine_ls_matrix_type full
_refine_ls_number_parameters 470
_refine_ls_number_reflns 9628
_refine_ls_number_restraints 0
_refine_ls_restrained_S_all 0.965
_refine_ls_R_factor_all 0.1368
_refine_ls_R_factor_gt 0.0604
_refine_ls_shift/su_max 0.005
_refine_ls_shift/su_mean 0.000
_refine_ls_structure_factor_coef Fsqd
_refine_ls_weighting_details 'calc w=1/[\s^2^(Fo^2^)+(0.0957P)^2^+0.0000P] where P=(Fo^2^+2Fc^2^)/3'
_refine_ls_weighting_scheme calc
_refine_ls_wR_factor_gt 0.1419
_refine_ls_wR_factor_ref 0.1822
_reflns_number_gt 5267
_reflns_number_total 9628
_reflns_threshold_expression >2sigma(I)
_cod_data_source_file ic202213x_si_002_2.cif
_cod_data_source_block 1SeCl
_cod_original_cell_volume 4225.6(16)
_cod_database_code 4328502

loop_
_symmetry_equiv_pos_as_xyz
'x, y, z'
'-x, y+1/2, -z+1/2'
'-x, -y, -z'
'x, -y-1/2, z-1/2'

loop_
_atom_site_label
_atom_site_type_symbol
_atom_site_fract_x
_atom_site_fract_y
_atom_site_fract_z
_atom_site_U_iso_or_equiv
_atom_site_adp_type
_atom_site_occupancy
_atom_site_symmetry_multiplicity
_atom_site_calc_flag
_atom_site_refinement_flags
Se1 Se -0.15998(5) -0.26987(3) -0.307285(18) 0.02844(16) Uani 1 1 d .
N1 N -0.2806(4) -0.2320(3) -0.38183(14) 0.0282(9) Uani 1 1 d .
N2 N -0.1663(3) -0.3816(3) -0.34862(14) 0.0269(9) Uani 1 1 d .
N3 N -0.0547(4) -0.3597(3) -0.25579(14) 0.0282(10) Uani 1 1 d .
C1 C -0.2961(5) -0.2985(3) -0.41463(19) 0.0303(12) Uani 1 1 d .
H1A H -0.3460 -0.2918 -0.4483 0.036 Uiso 1 1 calc R
C2 C -0.2335(4) -0.3849(3) -0.39780(18) 0.0286(11) Uani 1 1 d .
C3 C -0.2388(5) -0.4667(4) -0.42637(19) 0.0353(13) Uani 1 1 d .
H3A H -0.2860 -0.4692 -0.4607 0.042 Uiso 1 1 calc R
C4 C -0.1757(5) -0.5440(4) -0.40477(19) 0.0371(13) Uani 1 1 d .
H4A H -0.1784 -0.5998 -0.4243 0.044 Uiso 1 1 calc R
C5 C -0.1076(5) -0.5406(4) -0.35428(19) 0.0359(13) Uani 1 1 d .
H5A H -0.0640 -0.5938 -0.3389 0.043 Uiso 1 1 calc R
C6 C -0.1047(4) -0.4576(3) -0.32667(18) 0.0292(12) Uani 1 1 d .
C7 C -0.0428(5) -0.4427(4) -0.27385(18) 0.0315(12) Uani 1 1 d .
H7A H 0.0036 -0.4901 -0.2536 0.038 Uiso 1 1 calc R
C21 C -0.3392(5) -0.1428(3) -0.39355(19) 0.0338(12) Uani 1 1 d .
C22 C -0.4350(5) -0.1231(4) -0.3713(2) 0.0364(13) Uani 1 1 d .
C22A C -0.4728(5) -0.1539(5) -0.2831(2) 0.0585(18) Uani 1 1 d .
H22E H -0.3893 -0.1369 -0.2676 0.088 Uiso 1 1 calc R
H22F H -0.4999 -0.2015 -0.2618 0.088 Uiso 1 1 calc R
H22G H -0.5239 -0.0984 -0.2852 0.088 Uiso 1 1 calc R
C22B C -0.4809(5) -0.1925(4) -0.3373(2) 0.0463(15) Uani 1 1 d .
H22A H -0.4283 -0.2491 -0.3340 0.056 Uiso 1 1 calc R
C22C C -0.6094(6) -0.2233(5) -0.3622(2) 0.0578(18) Uani 1 1 d .
H22B H -0.6105 -0.2536 -0.3954 0.087 Uiso 1 1 calc R
H22C H -0.6623 -0.1686 -0.3678 0.087 Uiso 1 1 calc R
H22D H -0.6375 -0.2675 -0.3393 0.087 Uiso 1 1 calc R
C23 C -0.4906(6) -0.0370(4) -0.3831(2) 0.0487(16) Uani 1 1 d .
H23A H -0.5582 -0.0217 -0.3693 0.058 Uiso 1 1 calc R
C24 C -0.4506(6) 0.0266(4) -0.4140(2) 0.0532(17) Uani 1 1 d .
H24A H -0.4895 0.0854 -0.4210 0.064 Uiso 1 1 calc R
C25 C -0.3549(6) 0.0052(4) -0.4348(2) 0.0491(16) Uani 1 1 d .
H25A H -0.3281 0.0498 -0.4562 0.059 Uiso 1 1 calc R
C26 C -0.2957(5) -0.0803(4) -0.4255(2) 0.0364(13) Uani 1 1 d .
C26A C -0.1879(6) -0.1016(5) -0.4475(2) 0.0512(16) Uani 1 1 d .
H26A H -0.1841 -0.1704 -0.4535 0.061 Uiso 1 1 calc R
C26B C -0.1871(10) -0.0507(9) -0.4967(4) 0.166(6) Uani 1 1 d .
H26B H -0.2475 -0.0780 -0.5250 0.248 Uiso 1 1 calc R
H26C H -0.1074 -0.0561 -0.5045 0.248 Uiso 1 1 calc R
H26D H -0.2058 0.0154 -0.4928 0.248 Uiso 1 1 calc R
C26C C -0.0733(7) -0.0706(7) -0.4092(4) 0.116(4) Uani 1 1 d .
H26E H -0.0699 -0.1002 -0.3756 0.174 Uiso 1 1 calc R
H26F H -0.0737 -0.0025 -0.4053 0.174 Uiso 1 1 calc R
H26G H -0.0029 -0.0894 -0.4221 0.174 Uiso 1 1 calc R
C31 C -0.0007(5) -0.3362(3) -0.20275(16) 0.0284(11) Uani 1 1 d .
C32 C 0.1186(5) -0.3090(4) -0.19003(18) 0.0310(12) Uani 1 1 d .
C32A C 0.1954(5) -0.2984(4) -0.22990(19) 0.0367(13) Uani 1 1 d .
H32A H 0.1496 -0.3262 -0.2631 0.044 Uiso 1 1 calc R
C32B C 0.3147(6) -0.3500(4) -0.2144(2) 0.0556(17) Uani 1 1 d .
H32E H 0.3558 -0.3484 -0.2430 0.083 Uiso 1 1 calc R
H32F H 0.2999 -0.4151 -0.2061 0.083 Uiso 1 1 calc R
H32G H 0.3651 -0.3199 -0.1840 0.083 Uiso 1 1 calc R
C32C C 0.2148(6) -0.1943(4) -0.2396(3) 0.0592(19) Uani 1 1 d .
H32B H 0.2599 -0.1879 -0.2668 0.089 Uiso 1 1 calc R
H32C H 0.2603 -0.1654 -0.2077 0.089 Uiso 1 1 calc R
H32D H 0.1367 -0.1633 -0.2505 0.089 Uiso 1 1 calc R
C33 C 0.1689(5) -0.2890(4) -0.13827(19) 0.0339(13) Uani 1 1 d .
H33A H 0.2510 -0.2712 -0.1281 0.041 Uiso 1 1 calc R
C34 C 0.1000(5) -0.2950(4) -0.10172(19) 0.0369(13) Uani 1 1 d .
H34A H 0.1355 -0.2813 -0.0666 0.044 Uiso 1 1 calc R
C35 C -0.0188(5) -0.3204(4) -0.11532(18) 0.0359(13) Uani 1 1 d .
H35A H -0.0649 -0.3236 -0.0897 0.043 Uiso 1 1 calc R
C36 C -0.0732(5) -0.3419(4) -0.16737(18) 0.0314(12) Uani 1 1 d .
C36A C -0.2023(5) -0.3753(4) -0.1821(2) 0.0399(14) Uani 1 1 d .
H36A H -0.2290 -0.3697 -0.2205 0.048 Uiso 1 1 calc R
C36B C -0.2098(6) -0.4784(4) -0.1689(2) 0.0577(18) Uani 1 1 d .
H36B H -0.1507 -0.5137 -0.1829 0.086 Uiso 1 1 calc R
H36C H -0.2907 -0.5018 -0.1841 0.086 Uiso 1 1 calc R
H36D H -0.1928 -0.4860 -0.1313 0.086 Uiso 1 1 calc R
C36C C -0.2887(6) -0.3169(5) -0.1588(2) 0.0621(19) Uani 1 1 d .
H36E H -0.2761 -0.2505 -0.1648 0.093 Uiso 1 1 calc R
H36F H -0.2739 -0.3288 -0.1216 0.093 Uiso 1 1 calc R
H36G H -0.3718 -0.3340 -0.1751 0.093 Uiso 1 1 calc R
N41 N 0.6354(6) -0.4544(4) -0.2992(2) 0.0770(19) Uani 1 1 d .
C41 C 0.5370(7) -0.4709(5) -0.3084(2) 0.0558(18) Uani 1 1 d .
C42 C 0.4095(6) -0.4943(5) -0.3210(2) 0.065(2) Uani 1 1 d .
H42A H 0.3990 -0.5587 -0.3339 0.098 Uiso 1 1 calc R
H42B H 0.3666 -0.4516 -0.3478 0.098 Uiso 1 1 calc R
H42C H 0.3770 -0.4885 -0.2900 0.098 Uiso 1 1 calc R
N51 N 0.0889(6) -0.3464(6) -0.3704(3) 0.097(2) Uani 1 1 d .
C51 C 0.1066(7) -0.3224(7) -0.4094(3) 0.086(3) Uani 1 1 d .
C52 C 0.1362(9) -0.2922(8) -0.4556(3) 0.131(4) Uani 1 1 d .
H52A H 0.2088 -0.3246 -0.4600 0.196 Uiso 1 1 calc R
H52B H 0.1506 -0.2246 -0.4539 0.196 Uiso 1 1 calc R
H52C H 0.0695 -0.3064 -0.4850 0.196 Uiso 1 1 calc R
N7 N 0.8428(13) -0.1929(10) -0.0113(5) 0.095(4) Uani 0.54 1 d P
C71 C 0.8401(12) -0.1431(10) -0.0440(5) 0.056(3) Uani 0.54 1 d P
C72 C 0.8378(9) -0.0850(7) -0.0887(4) 0.102(3) Uani 1 1 d .
N7A N 0.961(2) -0.067(4) -0.0023(12) 0.38(4) Uani 0.46 1 d P
C71A C 0.902(2) -0.0625(18) -0.0444(9) 0.105(7) Uani 0.46 1 d P
Se2 Se 0.47684(5) -0.12677(4) -0.033100(19) 0.03461(17) Uani 1 1 d .
Cl2 Cl 0.40527(14) -0.26206(10) -0.00773(5) 0.0481(4) Uani 1 1 d .
Cl3 Cl 0.51309(15) -0.18924(11) -0.10553(6) 0.0539(4) Uani 1 1 d .
Cl1 Cl -0.13661(13) -0.12970(10) -0.24055(5) 0.0433(4) Uani 1 1 d .
Cl4 Cl 0.56464(15) -0.95651(10) -0.05276(5) 0.0508(4) Uani 1 1 d .

loop_
_atom_site_aniso_label
_atom_site_aniso_U_11
_atom_site_aniso_U_22
_atom_site_aniso_U_33
_atom_site_aniso_U_23
_atom_site_aniso_U_13
_atom_site_aniso_U_12
Se1 0.0298(3) 0.0248(3) 0.0292(3) -0.0029(2) 0.0032(2) 0.0008(2)
N1 0.024(2) 0.031(2) 0.027(2) -0.0011(19) -0.0005(17) 0.000(2)
N2 0.024(2) 0.030(2) 0.025(2) 0.0005(18) 0.0008(17) 0.0015(19)
N3 0.028(2) 0.029(2) 0.026(2) -0.0017(18) 0.0038(17) -0.003(2)
C1 0.029(3) 0.030(3) 0.028(3) 0.001(2) -0.002(2) 0.003(2)
C2 0.026(3) 0.030(3) 0.029(3) -0.005(2) 0.002(2) 0.000(2)
C3 0.039(3) 0.033(3) 0.032(3) -0.003(2) 0.004(2) 0.004(3)
C4 0.044(4) 0.029(3) 0.036(3) -0.006(2) 0.006(2) -0.001(3)
C5 0.038(3) 0.027(3) 0.042(3) -0.006(2) 0.008(2) 0.001(3)
C6 0.029(3) 0.027(3) 0.030(3) -0.002(2) 0.002(2) 0.000(2)
C7 0.034(3) 0.028(3) 0.030(3) -0.002(2) 0.004(2) 0.000(2)
C21 0.032(3) 0.028(3) 0.036(3) 0.001(2) -0.005(2) 0.009(2)
C22 0.036(3) 0.030(3) 0.045(3) 0.000(2) 0.010(3) 0.005(3)
C22A 0.039(4) 0.088(5) 0.048(4) 0.008(4) 0.008(3) -0.005(4)
C22B 0.039(4) 0.045(4) 0.060(4) 0.004(3) 0.021(3) 0.016(3)
C22C 0.062(5) 0.059(4) 0.057(4) -0.012(3) 0.023(3) -0.016(4)
C23 0.045(4) 0.045(4) 0.059(4) -0.002(3) 0.016(3) 0.015(3)
C24 0.062(5) 0.032(3) 0.065(4) 0.009(3) 0.014(3) 0.013(3)
C25 0.049(4) 0.040(4) 0.055(4) 0.012(3) 0.005(3) 0.000(3)
C26 0.038(3) 0.031(3) 0.038(3) 0.002(2) 0.005(2) 0.001(3)
C26A 0.052(4) 0.047(4) 0.060(4) 0.012(3) 0.022(3) 0.000(3)
C26B 0.162(11) 0.251(15) 0.121(8) 0.088(9) 0.111(8) 0.097(11)
C26C 0.057(6) 0.110(8) 0.195(11) -0.030(7) 0.055(7) -0.009(6)
C31 0.033(3) 0.026(3) 0.022(2) -0.002(2) -0.001(2) 0.002(2)
C32 0.035(3) 0.031(3) 0.024(2) -0.001(2) 0.001(2) 0.002(3)
C32A 0.030(3) 0.048(4) 0.032(3) -0.004(3) 0.007(2) -0.004(3)
C32B 0.056(4) 0.056(4) 0.059(4) -0.001(3) 0.023(3) 0.008(4)
C32C 0.062(5) 0.050(4) 0.077(5) 0.017(4) 0.041(4) 0.008(4)
C33 0.032(3) 0.029(3) 0.039(3) 0.000(2) 0.004(2) 0.000(2)
C34 0.044(4) 0.038(3) 0.024(3) -0.004(2) -0.002(2) -0.004(3)
C35 0.044(3) 0.037(3) 0.027(3) 0.001(2) 0.008(2) 0.001(3)
C36 0.032(3) 0.031(3) 0.030(3) 0.000(2) 0.005(2) 0.000(2)
C36A 0.035(3) 0.049(4) 0.037(3) -0.006(3) 0.010(2) -0.006(3)
C36B 0.048(4) 0.061(4) 0.065(4) -0.008(4) 0.015(3) -0.018(4)
C36C 0.040(4) 0.074(5) 0.073(4) -0.011(4) 0.016(3) 0.002(4)
N41 0.076(5) 0.076(5) 0.079(4) 0.003(3) 0.017(4) -0.035(4)
C41 0.070(5) 0.056(4) 0.040(3) -0.002(3) 0.012(3) -0.017(4)
C42 0.070(5) 0.064(5) 0.067(4) -0.003(4) 0.028(4) 0.005(4)
N51 0.086(5) 0.123(6) 0.087(5) -0.007(5) 0.033(4) -0.036(5)
C51 0.070(6) 0.104(7) 0.087(6) 0.000(6) 0.029(5) -0.009(5)
C52 0.123(9) 0.207(12) 0.064(5) 0.024(7) 0.025(5) -0.036(8)
N7 0.123(13) 0.105(11) 0.066(8) -0.007(8) 0.039(8) 0.025(10)
C71 0.052(8) 0.066(9) 0.052(8) -0.009(7) 0.016(6) -0.001(7)
C72 0.085(7) 0.096(7) 0.121(8) 0.019(7) 0.015(6) -0.010(6)
N7A 0.078(19) 0.87(11) 0.16(2) -0.20(5) -0.008(18) -0.05(3)
C71A 0.060(14) 0.15(2) 0.100(17) 0.017(16) 0.013(12) -0.010(14)
Se2 0.0343(3) 0.0318(3) 0.0338(3) -0.0052(2) -0.0006(2) 0.0017(3)
Cl2 0.0557(10) 0.0390(8) 0.0489(8) -0.0073(7) 0.0103(7) -0.0115(8)
Cl3 0.0626(11) 0.0516(10) 0.0526(9) -0.0202(7) 0.0235(8) -0.0086(8)
Cl1 0.0431(9) 0.0372(8) 0.0484(8) -0.0137(6) 0.0076(6) -0.0066(7)
Cl4 0.0721(11) 0.0426(9) 0.0384(8) -0.0040(7) 0.0138(7) -0.0055(8)

loop_
_atom_type_symbol
_atom_type_description
_atom_type_scat_dispersion_real
_atom_type_scat_dispersion_imag
_atom_type_scat_source
C C 0.0033 0.0016 'International Tables Vol C Tables 4.2.6.8 and 6.1.1.4'
H H 0.0000 0.0000 'International Tables Vol C Tables 4.2.6.8 and 6.1.1.4'
Cl Cl 0.1484 0.1585 'International Tables Vol C Tables 4.2.6.8 and 6.1.1.4'
N N 0.0061 0.0033 'International Tables Vol C Tables 4.2.6.8 and 6.1.1.4'
Se Se -0.0929 2.2259 'International Tables Vol C Tables 4.2.6.8 and 6.1.1.4'

loop_
_geom_angle_atom_site_label_1
_geom_angle_atom_site_label_2
_geom_angle_atom_site_label_3
_geom_angle
N2 Se1 N3 78.56(15)
N2 Se1 N1 76.00(16)
N3 Se1 N1 154.48(15)
N2 Se1 Cl1 172.69(12)
N3 Se1 Cl1 94.17(12)
N1 Se1 Cl1 111.23(11)
C1 N1 C21 121.8(4)
C1 N1 Se1 113.0(3)
C21 N1 Se1 125.2(3)
C6 N2 C2 120.8(4)
C6 N2 Se1 118.1(3)
C2 N2 Se1 121.0(3)
C7 N3 C31 121.1(4)
C7 N3 Se1 114.8(3)
C31 N3 Se1 124.1(3)
N1 C1 C2 116.3(4)
N1 C1 H1A 121.8
C2 C1 H1A 121.8
N2 C2 C3 120.0(4)
N2 C2 C1 113.6(4)
C3 C2 C1 126.4(4)
C4 C3 C2 119.7(5)
C4 C3 H3A 120.1
C2 C3 H3A 120.1
C3 C4 C5 120.1(5)
C3 C4 H4A 119.9
C5 C4 H4A 119.9
C4 C5 C6 118.6(5)
C4 C5 H5A 120.7
C6 C5 H5A 120.7
N2 C6 C5 120.7(4)
N2 C6 C7 113.3(4)
C5 C6 C7 126.0(5)
N3 C7 C6 115.2(5)
N3 C7 H7A 122.4
C6 C7 H7A 122.4
C22 C21 C26 123.4(5)
C22 C21 N1 117.5(5)
C26 C21 N1 119.1(5)
C21 C22 C23 116.8(5)
C21 C22 C22B 122.2(5)
C23 C22 C22B 121.0(5)
C22B C22A H22E 109.5
C22B C22A H22F 109.5
H22E C22A H22F 109.5
C22B C22A H22G 109.5
H22E C22A H22G 109.5
H22F C22A H22G 109.5
C22 C22B C22A 111.7(5)
C22 C22B C22C 111.0(5)
C22A C22B C22C 111.1(5)
C22 C22B H22A 107.6
C22A C22B H22A 107.6
C22C C22B H22A 107.6
C22B C22C H22B 109.5
C22B C22C H22C 109.5
H22B C22C H22C 109.5
C22B C22C H22D 109.5
H22B C22C H22D 109.5
H22C C22C H22D 109.5
C24 C23 C22 121.7(6)
C24 C23 H23A 119.1
C22 C23 H23A 119.1
C25 C24 C23 119.9(6)
C25 C24 H24A 120.0
C23 C24 H24A 120.0
C24 C25 C26 121.7(6)
C24 C25 H25A 119.2
C26 C25 H25A 119.2
C25 C26 C21 116.5(5)
C25 C26 C26A 120.9(5)
C21 C26 C26A 122.5(5)
C26B C26A C26 114.0(6)
C26B C26A C26C 105.5(7)
C26 C26A C26C 109.5(5)
C26B C26A H26A 109.2
C26 C26A H26A 109.2
C26C C26A H26A 109.2
C26A C26B H26B 109.5
C26A C26B H26C 109.5
H26B C26B H26C 109.5
C26A C26B H26D 109.5
H26B C26B H26D 109.5
H26C C26B H26D 109.5
C26A C26C H26E 109.5
C26A C26C H26F 109.5
H26E C26C H26F 109.5
C26A C26C H26G 109.5
H26E C26C H26G 109.5
H26F C26C H26G 109.5
C32 C31 C36 123.8(4)
C32 C31 N3 119.0(4)
C36 C31 N3 117.3(4)
C31 C32 C33 117.5(5)
C31 C32 C32A 123.1(4)
C33 C32 C32A 119.4(5)
C32B C32A C32 112.5(4)
C32B C32A C32C 111.2(5)
C32 C32A C32C 109.8(5)
C32B C32A H32A 107.7
C32 C32A H32A 107.7
C32C C32A H32A 107.7
C32A C32B H32E 109.5
C32A C32B H32F 109.5
H32E C32B H32F 109.5
C32A C32B H32G 109.5
H32E C32B H32G 109.5
H32F C32B H32G 109.5
C32A C32C H32B 109.5
C32A C32C H32C 109.5
H32B C32C H32C 109.5
C32A C32C H32D 109.5
H32B C32C H32D 109.5
H32C C32C H32D 109.5
C34 C33 C32 120.4(5)
C34 C33 H33A 119.8
C32 C33 H33A 119.8
C35 C34 C33 121.1(5)
C35 C34 H34A 119.5
C33 C34 H34A 119.5
C34 C35 C36 120.3(5)
C34 C35 H35A 119.8
C36 C35 H35A 119.8
C31 C36 C35 116.8(5)
C31 C36 C36A 122.6(4)
C35 C36 C36A 120.5(5)
C36 C36A C36B 110.4(5)
C36 C36A C36C 113.8(5)
C36B C36A C36C 111.3(5)
C36 C36A H36A 107.0
C36B C36A H36A 107.0
C36C C36A H36A 107.0
C36A C36B H36B 109.5
C36A C36B H36C 109.5
H36B C36B H36C 109.5
C36A C36B H36D 109.5
H36B C36B H36D 109.5
H36C C36B H36D 109.5
C36A C36C H36E 109.5
C36A C36C H36F 109.5
H36E C36C H36F 109.5
C36A C36C H36G 109.5
H36E C36C H36G 109.5
H36F C36C H36G 109.5
N41 C41 C42 178.7(8)
C41 C42 H42A 109.5
C41 C42 H42B 109.5
H42A C42 H42B 109.5
C41 C42 H42C 109.5
H42A C42 H42C 109.5
H42B C42 H42C 109.5
N51 C51 C52 176.3(10)
C51 C52 H52A 109.5
C51 C52 H52B 109.5
H52A C52 H52B 109.5
C51 C52 H52C 109.5
H52A C52 H52C 109.5
H52B C52 H52C 109.5
N7 C71 C71A 128.6(18)
N7 C71 C72 175.6(14)
C71A C71 C72 54.4(12)
N7 C71 N7A 91.2(18)
C71A C71 N7A 37.4(18)
C72 C71 N7A 91.5(18)
C71A C72 C71 59.4(12)
C71A N7A C71 44.9(18)
N7A C71A C72 162(4)
N7A C71A C71 98(3)
C72 C71A C71 66.3(15)
Cl3 Se2 Cl2 93.61(6)

loop_
_geom_bond_atom_site_label_1
_geom_bond_atom_site_label_2
_geom_bond_distance
Se1 N2 1.932(4)
Se1 N3 2.056(4)
Se1 N1 2.209(4)
Se1 Cl1 2.6499(14)
N1 C1 1.276(6)
N1 C21 1.441(6)
N2 C6 1.353(6)
N2 C2 1.358(6)
N3 C7 1.298(6)
N3 C31 1.444(5)
C1 C2 1.447(7)
C1 H1A 0.9500
C2 C3 1.389(7)
C3 C4 1.373(7)
C3 H3A 0.9500
C4 C5 1.391(7)
C4 H4A 0.9500
C5 C6 1.393(7)
C5 H5A 0.9500
C6 C7 1.438(6)
C7 H7A 0.9500
C21 C22 1.384(7)
C21 C26 1.398(7)
C22 C23 1.390(7)
C22 C22B 1.513(8)
C22A C22B 1.525(8)
C22A H22E 0.9800
C22A H22F 0.9800
C22A H22G 0.9800
C22B C22C 1.531(8)
C22B H22A 1.0000
C22C H22B 0.9800
C22C H22C 0.9800
C22C H22D 0.9800
C23 C24 1.371(8)
C23 H23A 0.9500
C24 C25 1.365(8)
C24 H24A 0.9500
C25 C26 1.393(7)
C25 H25A 0.9500
C26 C26A 1.507(8)
C26A C26B 1.498(10)
C26A C26C 1.531(10)
C26A H26A 1.0000
C26B H26B 0.9800
C26B H26C 0.9800
C26B H26D 0.9800
C26C H26E 0.9800
C26C H26F 0.9800
C26C H26G 0.9800
C31 C32 1.383(7)
C31 C36 1.387(7)
C32 C33 1.395(7)
C32 C32A 1.526(7)
C32A C32B 1.522(8)
C32A C32C 1.536(8)
C32A H32A 1.0000
C32B H32E 0.9800
C32B H32F 0.9800
C32B H32G 0.9800
C32C H32B 0.9800
C32C H32C 0.9800
C32C H32D 0.9800
C33 C34 1.382(7)
C33 H33A 0.9500
C34 C35 1.371(7)
C34 H34A 0.9500
C35 C36 1.416(6)
C35 H35A 0.9500
C36 C36A 1.515(7)
C36A C36B 1.522(8)
C36A C36C 1.526(8)
C36A H36A 1.0000
C36B H36B 0.9800
C36B H36C 0.9800
C36B H36D 0.9800
C36C H36E 0.9800
C36C H36F 0.9800
C36C H36G 0.9800
N41 C41 1.119(8)
C41 C42 1.458(10)
C42 H42A 0.9800
C42 H42B 0.9800
C42 H42C 0.9800
N51 C51 1.151(9)
C51 C52 1.411(11)
C52 H52A 0.9800
C52 H52B 0.9800
C52 H52C 0.9800
N7 C71 1.119(16)
C71 C71A 1.36(2)
C71 C72 1.443(17)
C71 N7A 1.91(3)
C72 C71A 1.28(2)
N7A C71A 1.17(3)
Se2 Cl3 2.2422(15)
Se2 Cl2 2.2620(16)

loop_
_geom_torsion_atom_site_label_1
_geom_torsion_atom_site_label_2
_geom_torsion_atom_site_label_3
_geom_torsion_atom_site_label_4
_geom_torsion
N2 Se1 N1 C1 0.2(4)
N3 Se1 N1 C1 -4.4(6)
Cl1 Se1 N1 C1 -178.6(3)
N2 Se1 N1 C21 179.2(4)
N3 Se1 N1 C21 174.6(4)
Cl1 Se1 N1 C21 0.4(4)
N3 Se1 N2 C6 -0.3(4)
N1 Se1 N2 C6 -178.3(4)
Cl1 Se1 N2 C6 -7.3(12)
N3 Se1 N2 C2 177.7(4)
N1 Se1 N2 C2 -0.2(4)
Cl1 Se1 N2 C2 170.8(8)
N2 Se1 N3 C7 0.1(4)
N1 Se1 N3 C7 4.6(6)
Cl1 Se1 N3 C7 179.2(3)
N2 Se1 N3 C31 -177.5(4)
N1 Se1 N3 C31 -172.9(4)
Cl1 Se1 N3 C31 1.6(4)
C21 N1 C1 C2 -179.1(4)
Se1 N1 C1 C2 -0.1(6)
C6 N2 C2 C3 -0.5(7)
Se1 N2 C2 C3 -178.5(4)
C6 N2 C2 C1 178.3(4)
Se1 N2 C2 C1 0.2(6)
N1 C1 C2 N2 0.0(7)
N1 C1 C2 C3 178.6(5)
N2 C2 C3 C4 -0.3(8)
C1 C2 C3 C4 -178.9(5)
C2 C3 C4 C5 0.7(8)
C3 C4 C5 C6 -0.4(8)
C2 N2 C6 C5 0.8(7)
Se1 N2 C6 C5 178.9(4)
C2 N2 C6 C7 -177.6(4)
Se1 N2 C6 C7 0.5(6)
C4 C5 C6 N2 -0.4(8)
C4 C5 C6 C7 177.8(5)
C31 N3 C7 C6 177.8(4)
Se1 N3 C7 C6 0.2(6)
N2 C6 C7 N3 -0.5(7)
C5 C6 C7 N3 -178.7(5)
C1 N1 C21 C22 105.3(6)
Se1 N1 C21 C22 -73.6(6)
C1 N1 C21 C26 -76.0(6)
Se1 N1 C21 C26 105.1(5)
C26 C21 C22 C23 1.5(8)
N1 C21 C22 C23 -179.9(5)
C26 C21 C22 C22B 179.4(5)
N1 C21 C22 C22B -2.0(8)
C21 C22 C22B C22A 120.1(6)
C23 C22 C22B C22A -62.1(7)
C21 C22 C22B C22C -115.4(6)
C23 C22 C22B C22C 62.4(7)
C21 C22 C23 C24 -1.7(9)
C22B C22 C23 C24 -179.7(6)
C22 C23 C24 C25 1.1(10)
C23 C24 C25 C26 0.0(10)
C24 C25 C26 C21 -0.2(9)
C24 C25 C26 C26A -178.2(6)
C22 C21 C26 C25 -0.5(8)
N1 C21 C26 C25 -179.1(5)
C22 C21 C26 C26A 177.3(5)
N1 C21 C26 C26A -1.3(8)
C25 C26 C26A C26B -27.8(10)
C21 C26 C26A C26B 154.4(8)
C25 C26 C26A C26C 90.0(7)
C21 C26 C26A C26C -87.7(7)
C7 N3 C31 C32 83.8(6)
Se1 N3 C31 C32 -98.8(5)
C7 N3 C31 C36 -96.6(6)
Se1 N3 C31 C36 80.7(5)
C36 C31 C32 C33 2.1(8)
N3 C31 C32 C33 -178.4(4)
C36 C31 C32 C32A -176.8(5)
N3 C31 C32 C32A 2.7(8)
C31 C32 C32A C32B -129.5(6)
C33 C32 C32A C32B 51.7(7)
C31 C32 C32A C32C 106.1(6)
C33 C32 C32A C32C -72.8(6)
C31 C32 C33 C34 -1.1(8)
C32A C32 C33 C34 177.8(5)
C32 C33 C34 C35 -0.1(8)
C33 C34 C35 C36 0.5(8)
C32 C31 C36 C35 -1.6(8)
N3 C31 C36 C35 178.8(4)
C32 C31 C36 C36A -177.7(5)
N3 C31 C36 C36A 2.7(7)
C34 C35 C36 C31 0.3(8)
C34 C35 C36 C36A 176.5(5)
C31 C36 C36A C36B 97.1(6)
C35 C36 C36A C36B -78.9(6)
C31 C36 C36A C36C -137.0(6)
C35 C36 C36A C36C 47.0(7)
N7 C71 C72 C71A -133(21)
N7A C71 C72 C71A -5.1(18)
N7 C71 N7A C71A -177(3)
C72 C71 N7A C71A 7(2)
C71 N7A C71A C72 -26(7)
C71 C72 C71A N7A 28(8)
N7 C71 C71A N7A 4(3)
C72 C71 C71A N7A -172(3)
N7 C71 C71A C72 175.9(18)
N7A C71 C71A C72 172(3)
